data_4340745
loop_
_publ_author_name
'Kramer, Wesley W.'
'Cameron, Lindsay A.'
'Zarkesh, Ryan A.'
'Ziller, Joseph W.'
'Heyduk, Alan F.'

_publ_section_title
;
 Donor-Acceptor Ligand-to-Ligand Charge-Transfer Coordination Complexes of
 Nickel(II).
;
_journal_issue 16
_journal_name_full 'Inorganic chemistry'
_journal_page_first 8825
_journal_page_last 8837
_journal_paper_doi 10.1021/ic5017214
_journal_volume 53
_journal_year 2014
_chemical_formula_sum 'C36 H36 N2 Ni O2'
_chemical_formula_weight 587.38
_chemical_name_systematic
; 
 ? 
;
_space_group_crystal_system monoclinic
_space_group_IT_number 14
_space_group_name_Hall '-P 2yn'
_space_group_name_H-M_alt 'P 1 21/n 1'
_symmetry_space_group_name_Hall '-P 2yn'
_symmetry_space_group_name_H-M 'P 1 21/n 1'
_atom_sites_solution_hydrogens geom
_atom_sites_solution_primary direct
_atom_sites_solution_secondary difmap
_audit_creation_method SHELXL-2014
_cell_angle_alpha 90
_cell_angle_beta 91.4097(7)
_cell_angle_gamma 90
_cell_formula_units_Z 4
_cell_length_a 11.5185(7)
_cell_length_b 14.8995(9)
_cell_length_c 17.7806(10)
_cell_measurement_reflns_used 9990
_cell_measurement_temperature 88(2)
_cell_measurement_theta_max 28.57
_cell_measurement_theta_min 2.24
_cell_volume 3050.6(3)
_computing_cell_refinement 'Bruker SAINT 8.34a, 2013'
_computing_data_collection 'Bruker APEX2 2013.10-0, 2013'
_computing_data_reduction 'Bruker SAINT 8.34a, 2013'
_computing_molecular_graphics 'Bruker SHELXTL'
_computing_publication_material 'Bruker SHELXTL'
_computing_structure_refinement 'SHELXL-2014 (Sheldrick, 2014)'
_computing_structure_solution 'Bruker SHELXTL 2013/1'
_diffrn_ambient_temperature 88(2)
_diffrn_measured_fraction_theta_full 1.000
_diffrn_measured_fraction_theta_max 1.000
_diffrn_measurement_device_type 'Bruker SMART APEX II CCD'
_diffrn_measurement_method '\f and \w scans'
_diffrn_radiation_type MoK\a
_diffrn_radiation_wavelength 0.71073
_diffrn_reflns_av_R_equivalents 0.0279
_diffrn_reflns_av_unetI/netI 0.0212
_diffrn_reflns_Laue_measured_fraction_full 1.000
_diffrn_reflns_Laue_measured_fraction_max 1.000
_diffrn_reflns_limit_h_max 14
_diffrn_reflns_limit_h_min -14
_diffrn_reflns_limit_k_max 19
_diffrn_reflns_limit_k_min -19
_diffrn_reflns_limit_l_max 22
_diffrn_reflns_limit_l_min -22
_diffrn_reflns_number 33246
_diffrn_reflns_point_group_measured_fraction_full 1.000
_diffrn_reflns_point_group_measured_fraction_max 1.000
_diffrn_reflns_theta_full 25.242
_diffrn_reflns_theta_max 27.102
_diffrn_reflns_theta_min 1.783
_diffrn_source 'fine-focus sealed tube'
_exptl_absorpt_coefficient_mu 0.670
_exptl_absorpt_correction_T_max 1.0000
_exptl_absorpt_correction_T_min 0.7403
_exptl_absorpt_correction_type numerical
_exptl_absorpt_process_details 'Bruker SADABS 2012/1'
_exptl_crystal_colour bronze
_exptl_crystal_density_diffrn 1.279
_exptl_crystal_density_meas ?
_exptl_crystal_density_method not_measured
_exptl_crystal_description plate
_exptl_crystal_F_000 1240
_exptl_crystal_size_max 0.371
_exptl_crystal_size_mid 0.260
_exptl_crystal_size_min 0.062
_refine_diff_density_max 0.780
_refine_diff_density_min -1.253
_refine_diff_density_rms 0.066
_refine_ls_extinction_method none
_refine_ls_goodness_of_fit_ref 1.037
_refine_ls_hydrogen_treatment constr
_refine_ls_matrix_type full
_refine_ls_number_parameters 384
_refine_ls_number_reflns 6725
_refine_ls_number_restraints 0
_refine_ls_restrained_S_all 1.037
_refine_ls_R_factor_all 0.0644
_refine_ls_R_factor_gt 0.0495
_refine_ls_shift/su_max 0.001
_refine_ls_shift/su_mean 0.000
_refine_ls_structure_factor_coef Fsqd
_refine_ls_weighting_details 'w=1/[\s^2^(Fo^2^)+(0.0450P)^2^+5.0137P] where P=(Fo^2^+2Fc^2^)/3'
_refine_ls_weighting_scheme calc
_refine_ls_wR_factor_gt 0.1144
_refine_ls_wR_factor_ref 0.1257
_reflns_Friedel_coverage 0.000
_reflns_number_gt 5476
_reflns_number_total 6725
_reflns_threshold_expression 'I > 2\s(I)'
_cod_data_source_file ic5017214_si_002.cif
_cod_data_source_block afh415_3a
_cod_depositor_comments
;Adding full bibliography for 4340739--4340747.cif.

The following automatic conversions were performed:

'_exptl_crystal_density_meas' value 'not_measured' was changed to '?'
- the value is perceived as not measured.

Automatic conversion script
Id: cif_fix_values 3008 2015-01-20 13:52:24Z robertas 
;
_cod_database_code 4340745
_shelx_space_group_comment
; 
The symmetry employed for this shelxl refinement is uniquely defined 
by the following loop, which should always be used as a source of 
symmetry information in preference to the above space-group names. 
They are only intended as comments. 
;
_shelx_estimated_absorpt_t_min 0.789
_shelx_estimated_absorpt_t_max 0.960
_shelxl_version_number 2014-2

loop_
_space_group_symop_operation_xyz
'x, y, z'
'-x+1/2, y+1/2, -z+1/2'
'-x, -y, -z'
'x-1/2, -y-1/2, z-1/2'

loop_
_atom_site_label
_atom_site_type_symbol
_atom_site_fract_x
_atom_site_fract_y
_atom_site_fract_z
_atom_site_U_iso_or_equiv
_atom_site_adp_type
_atom_site_occupancy
_atom_site_site_symmetry_order
_atom_site_calc_flag
_atom_site_refinement_flags_posn
_atom_site_refinement_flags_adp
_atom_site_refinement_flags_occupancy
_atom_site_disorder_assembly
_atom_site_disorder_group
Ni1 Ni 0.80796(3) 0.03127(2) 0.84027(2) 0.03114(11) Uani 1 1 d . . . . .
O1 O 0.88293(15) 0.13243(11) 0.80953(10) 0.0284(4) Uani 1 1 d . . . . .
O2 O 0.77415(15) 0.08801(11) 0.92820(11) 0.0332(4) Uani 1 1 d . . . . .
N1 N 0.84560(18) -0.03288(14) 0.75420(15) 0.0365(5) Uani 1 1 d . . . . .
N2 N 0.74856(19) -0.07964(15) 0.87091(16) 0.0417(6) Uani 1 1 d . . . . .
C1 C 0.8920(2) 0.18912(14) 0.86841(13) 0.0225(4) Uani 1 1 d . . . . .
C2 C 0.83302(19) 0.16607(15) 0.93133(14) 0.0247(5) Uani 1 1 d . . . . .
C3 C 0.8405(2) 0.21910(15) 0.99800(14) 0.0274(5) Uani 1 1 d . . . . .
C4 C 0.7853(3) 0.19251(19) 1.06460(18) 0.0443(7) Uani 1 1 d . . . . .
H4A H 0.7406 0.1389 1.0648 0.053 Uiso 1 1 calc R U . . .
C5 C 0.7952(4) 0.2430(2) 1.12861(18) 0.0579(10) Uani 1 1 d . . . . .
H5A H 0.7580 0.2241 1.1730 0.070 Uiso 1 1 calc R U . . .
C6 C 0.8599(3) 0.3222(2) 1.12916(16) 0.0503(8) Uani 1 1 d . . . . .
H6A H 0.8648 0.3578 1.1735 0.060 Uiso 1 1 calc R U . . .
C7 C 0.9165(2) 0.34899(17) 1.06568(14) 0.0328(6) Uani 1 1 d . . . . .
H7A H 0.9607 0.4028 1.0669 0.039 Uiso 1 1 calc R U . . .
C8 C 0.9102(2) 0.29791(15) 0.99877(13) 0.0234(5) Uani 1 1 d . . . . .
C9 C 0.97561(18) 0.32111(14) 0.93252(12) 0.0195(4) Uani 1 1 d . . . . .
C10 C 1.0529(2) 0.39438(15) 0.93077(13) 0.0238(5) Uani 1 1 d . . . . .
H10A H 1.0610 0.4319 0.9738 0.029 Uiso 1 1 calc R U . . .
C11 C 1.1171(2) 0.41301(16) 0.86837(15) 0.0303(5) Uani 1 1 d . . . . .
H11A H 1.1689 0.4626 0.8688 0.036 Uiso 1 1 calc R U . . .
C12 C 1.1060(2) 0.35892(17) 0.80427(14) 0.0331(6) Uani 1 1 d . . . . .
H12A H 1.1498 0.3722 0.7611 0.040 Uiso 1 1 calc R U . . .
C13 C 1.0323(2) 0.28693(16) 0.80365(13) 0.0282(5) Uani 1 1 d . . . . .
H13A H 1.0258 0.2503 0.7600 0.034 Uiso 1 1 calc R U . . .
C14 C 0.96551(19) 0.26636(14) 0.86722(12) 0.0204(4) Uani 1 1 d . . . . .
C15 C 0.8219(2) -0.11845(18) 0.7559(2) 0.0482(8) Uani 1 1 d . . . . .
C16 C 0.7659(2) -0.14608(18) 0.8251(2) 0.0505(9) Uani 1 1 d . . . . .
C17 C 0.8496(3) -0.1837(2) 0.6954(3) 0.0740(13) Uani 1 1 d . . . . .
H17A H 0.9080 -0.1577 0.6627 0.111 Uiso 1 1 calc R U . . .
H17B H 0.7789 -0.1971 0.6657 0.111 Uiso 1 1 calc R U . . .
H17C H 0.8800 -0.2391 0.7181 0.111 Uiso 1 1 calc R U . . .
C18 C 0.7380(3) -0.2424(2) 0.8413(3) 0.0670(11) Uani 1 1 d . . . . .
H18A H 0.6935 -0.2460 0.8875 0.100 Uiso 1 1 calc R U . . .
H18B H 0.8103 -0.2765 0.8478 0.100 Uiso 1 1 calc R U . . .
H18C H 0.6920 -0.2675 0.7993 0.100 Uiso 1 1 calc R U . . .
C19 C 0.8977(2) 0.00720(17) 0.68962(17) 0.0377(6) Uani 1 1 d . . . . .
C20 C 0.8254(3) 0.0355(2) 0.6299(2) 0.0524(9) Uani 1 1 d . . . . .
C21 C 0.8765(4) 0.0779(2) 0.5690(2) 0.0632(11) Uani 1 1 d . . . . .
H21A H 0.8286 0.0964 0.5276 0.076 Uiso 1 1 calc R U . . .
C22 C 0.9941(4) 0.0937(2) 0.5672(2) 0.0579(9) Uani 1 1 d . . . . .
C23 C 1.0629(3) 0.0643(2) 0.6271(2) 0.0535(9) Uani 1 1 d . . . . .
H23A H 1.1443 0.0738 0.6258 0.064 Uiso 1 1 calc R U . . .
C24 C 1.0170(3) 0.02119(19) 0.68953(19) 0.0428(7) Uani 1 1 d . . . . .
C25 C 0.6960(3) 0.0210(3) 0.6331(3) 0.0831(15) Uani 1 1 d . . . . .
H25A H 0.6567 0.0580 0.5946 0.125 Uiso 1 1 calc R U . . .
H25B H 0.6689 0.0380 0.6829 0.125 Uiso 1 1 calc R U . . .
H25C H 0.6782 -0.0424 0.6237 0.125 Uiso 1 1 calc R U . . .
C26 C 1.0457(5) 0.1401(2) 0.5006(2) 0.0835(15) Uani 1 1 d . . . . .
H26A H 1.1290 0.1493 0.5100 0.125 Uiso 1 1 calc R U . . .
H26B H 1.0076 0.1983 0.4929 0.125 Uiso 1 1 calc R U . . .
H26C H 1.0340 0.1029 0.4556 0.125 Uiso 1 1 calc R U . . .
C27 C 1.0933(3) -0.0093(2) 0.7543(2) 0.0549(9) Uani 1 1 d . . . . .
H27A H 1.0674 0.0188 0.8008 0.082 Uiso 1 1 calc R U . . .
H27B H 1.1738 0.0082 0.7453 0.082 Uiso 1 1 calc R U . . .
H27C H 1.0885 -0.0747 0.7590 0.082 Uiso 1 1 calc R U . . .
C28 C 0.6980(3) -0.09512(18) 0.9439(2) 0.0469(8) Uani 1 1 d . . . . .
C29 C 0.7724(4) -0.1056(2) 1.0064(3) 0.0734(14) Uani 1 1 d . . . . .
C30 C 0.7201(4) -0.1213(3) 1.0758(3) 0.0867(17) Uani 1 1 d . . . . .
H30A H 0.7689 -0.1321 1.1187 0.104 Uiso 1 1 calc R U . . .
C31 C 0.6005(4) -0.1218(3) 1.0847(2) 0.0774(14) Uani 1 1 d . . . . .
C32 C 0.5313(4) -0.1120(3) 1.0221(2) 0.0609(10) Uani 1 1 d . . . . .
H32A H 0.4493 -0.1136 1.0267 0.073 Uiso 1 1 calc R U . . .
C33 C 0.5788(3) -0.0994(2) 0.95089(18) 0.0493(8) Uani 1 1 d . . . . .
C34 C 0.9104(7) -0.1101(5) 0.9798(4) 0.059(2) Uani 0.5 1 d . . P A 1
H34A H 0.9133 -0.1044 0.9250 0.088 Uiso 0.5 1 calc R U P A 1
H34B H 0.9446 -0.1676 0.9954 0.088 Uiso 0.5 1 calc R U P A 1
H34C H 0.9543 -0.0608 1.0035 0.088 Uiso 0.5 1 calc R U P A 1
C35 C 0.5388(5) -0.1300(4) 1.1632(3) 0.0606(15) Uani 0.7 1 d . . P B 1
H35A H 0.4544 -0.1267 1.1552 0.091 Uiso 0.7 1 calc R U P B 1
H35B H 0.5646 -0.0809 1.1962 0.091 Uiso 0.7 1 calc R U P B 1
H35C H 0.5593 -0.1876 1.1866 0.091 Uiso 0.7 1 calc R U P B 1
C34A C 0.8926(6) -0.0941(5) 1.0150(4) 0.0473(17) Uiso 0.5 1 d . . P A 2
H34D H 0.9248 -0.0756 0.9669 0.071 Uiso 0.5 1 calc R U P A 2
H34E H 0.9283 -0.1509 1.0310 0.071 Uiso 0.5 1 calc R U P A 2
H34F H 0.9089 -0.0479 1.0530 0.071 Uiso 0.5 1 calc R U P A 2
C35A C 0.6063(16) -0.1638(13) 1.1572(10) 0.086(5) Uiso 0.3 1 d . . P B 2
H35D H 0.5349 -0.1979 1.1650 0.129 Uiso 0.3 1 calc R U P B 2
H35E H 0.6148 -0.1177 1.1962 0.129 Uiso 0.3 1 calc R U P B 2
H35F H 0.6732 -0.2044 1.1599 0.129 Uiso 0.3 1 calc R U P B 2
C36 C 0.5004(3) -0.0938(3) 0.88333(19) 0.0646(11) Uani 1 1 d . . . . .
H36A H 0.5357 -0.0553 0.8455 0.097 Uiso 1 1 calc R U . . .
H36B H 0.4256 -0.0684 0.8975 0.097 Uiso 1 1 calc R U . . .
H36C H 0.4883 -0.1540 0.8624 0.097 Uiso 1 1 calc R U . . .

loop_
_atom_site_aniso_label
_atom_site_aniso_U_11
_atom_site_aniso_U_22
_atom_site_aniso_U_33
_atom_site_aniso_U_23
_atom_site_aniso_U_13
_atom_site_aniso_U_12
Ni1 0.02290(17) 0.01437(15) 0.0558(2) -0.00591(14) -0.00673(14) -0.00150(12)
O1 0.0338(9) 0.0166(8) 0.0343(9) -0.0057(7) -0.0051(7) -0.0015(7)
O2 0.0245(8) 0.0178(8) 0.0576(12) -0.0001(8) 0.0063(8) -0.0055(7)
N1 0.0225(10) 0.0202(10) 0.0660(16) -0.0140(10) -0.0122(10) 0.0024(8)
N2 0.0267(11) 0.0223(11) 0.0757(18) -0.0030(11) -0.0057(11) -0.0048(9)
C1 0.0237(11) 0.0156(10) 0.0279(11) -0.0014(8) -0.0038(9) 0.0006(8)
C2 0.0188(10) 0.0153(10) 0.0402(13) 0.0029(9) 0.0022(9) -0.0009(8)
C3 0.0284(12) 0.0191(11) 0.0352(13) 0.0028(9) 0.0111(10) -0.0005(9)
C4 0.0545(18) 0.0256(13) 0.0544(18) 0.0047(12) 0.0322(15) -0.0053(12)
C5 0.094(3) 0.0378(16) 0.0443(17) 0.0081(14) 0.0441(18) -0.0032(17)
C6 0.088(3) 0.0354(15) 0.0286(14) -0.0006(12) 0.0223(15) -0.0025(16)
C7 0.0482(15) 0.0255(12) 0.0252(12) -0.0005(10) 0.0079(11) -0.0049(11)
C8 0.0275(12) 0.0189(10) 0.0240(11) 0.0022(9) 0.0049(9) -0.0004(9)
C9 0.0203(10) 0.0167(10) 0.0214(10) 0.0020(8) 0.0009(8) 0.0003(8)
C10 0.0256(11) 0.0200(10) 0.0258(11) -0.0010(9) 0.0010(9) -0.0032(9)
C11 0.0311(13) 0.0219(11) 0.0382(14) 0.0009(10) 0.0090(10) -0.0086(10)
C12 0.0435(15) 0.0267(12) 0.0298(13) 0.0033(10) 0.0184(11) -0.0031(11)
C13 0.0418(14) 0.0203(11) 0.0228(11) -0.0016(9) 0.0067(10) 0.0001(10)
C14 0.0234(11) 0.0159(10) 0.0217(10) 0.0022(8) -0.0005(8) 0.0009(8)
C15 0.0237(13) 0.0237(13) 0.097(3) -0.0210(15) -0.0041(14) -0.0013(10)
C16 0.0287(14) 0.0197(13) 0.103(3) -0.0121(15) -0.0053(15) -0.0046(11)
C17 0.049(2) 0.0333(17) 0.140(4) -0.045(2) 0.016(2) -0.0084(14)
C18 0.058(2) 0.0218(14) 0.121(3) -0.0124(18) 0.003(2) -0.0107(14)
C19 0.0355(14) 0.0213(12) 0.0559(17) -0.0208(12) -0.0078(12) 0.0029(10)
C20 0.0568(19) 0.0278(14) 0.071(2) -0.0215(15) -0.0274(17) 0.0004(13)
C21 0.103(3) 0.0310(16) 0.055(2) -0.0178(15) -0.025(2) 0.0000(18)
C22 0.090(3) 0.0266(15) 0.057(2) -0.0243(14) 0.0047(19) 0.0046(16)
C23 0.056(2) 0.0327(15) 0.073(2) -0.0200(15) 0.0160(17) 0.0087(14)
C24 0.0356(15) 0.0317(14) 0.0613(19) -0.0194(13) 0.0004(13) 0.0088(11)
C25 0.061(2) 0.052(2) 0.133(4) 0.004(2) -0.062(3) -0.0144(18)
C26 0.153(5) 0.0347(18) 0.064(2) -0.0202(17) 0.027(3) 0.003(2)
C27 0.0249(14) 0.055(2) 0.084(3) -0.0025(18) -0.0062(15) 0.0067(13)
C28 0.0487(17) 0.0188(12) 0.072(2) 0.0023(13) -0.0229(16) -0.0106(12)
C29 0.074(2) 0.0272(16) 0.117(3) 0.0328(19) -0.052(2) -0.0138(16)
C30 0.121(4) 0.049(2) 0.088(3) 0.042(2) -0.065(3) -0.031(2)
C31 0.106(3) 0.055(2) 0.069(2) 0.0213(19) -0.036(2) -0.047(2)
C32 0.070(2) 0.062(2) 0.0496(19) -0.0060(17) -0.0094(17) -0.0286(19)
C33 0.0509(18) 0.0513(18) 0.0452(17) -0.0097(14) -0.0074(14) -0.0222(15)
C34 0.068(5) 0.069(5) 0.038(4) -0.002(3) -0.033(3) 0.028(4)
C35 0.079(4) 0.055(3) 0.047(3) 0.022(2) -0.016(3) -0.023(3)
C36 0.0337(16) 0.116(3) 0.0443(18) -0.023(2) 0.0012(14) -0.0192(19)

loop_
_atom_type_symbol
_atom_type_description
_atom_type_scat_dispersion_real
_atom_type_scat_dispersion_imag
_atom_type_scat_source
C C 0.0033 0.0016 'International Tables Vol C Tables 4.2.6.8 and 6.1.1.4'
H H 0.0000 0.0000 'International Tables Vol C Tables 4.2.6.8 and 6.1.1.4'
N N 0.0061 0.0033 'International Tables Vol C Tables 4.2.6.8 and 6.1.1.4'
O O 0.0106 0.0060 'International Tables Vol C Tables 4.2.6.8 and 6.1.1.4'
Ni Ni 0.3393 1.1124 'International Tables Vol C Tables 4.2.6.8 and 6.1.1.4'

loop_
_geom_angle_atom_site_label_1
_geom_angle_atom_site_label_2
_geom_angle_atom_site_label_3
_geom_angle
O1 Ni1 O2 89.23(7)
O1 Ni1 N1 93.22(9)
O2 Ni1 N1 176.35(9)
O1 Ni1 N2 173.00(9)
O2 Ni1 N2 94.13(10)
N1 Ni1 N2 83.14(11)
C1 O1 Ni1 108.22(15)
C2 O2 Ni1 108.48(15)
C15 N1 C19 121.1(3)
C15 N1 Ni1 115.4(2)
C19 N1 Ni1 123.53(16)
C16 N2 C28 120.6(3)
C16 N2 Ni1 115.2(2)
C28 N2 Ni1 123.81(18)
O1 C1 C2 116.6(2)
O1 C1 C14 121.9(2)
C2 C1 C14 121.4(2)
O2 C2 C1 116.3(2)
O2 C2 C3 122.2(2)
C1 C2 C3 121.3(2)
C4 C3 C8 119.2(2)
C4 C3 C2 121.4(2)
C8 C3 C2 119.2(2)
C5 C4 C3 120.8(3)
C4 C5 C6 120.3(3)
C7 C6 C5 120.2(3)
C6 C7 C8 121.2(3)
C7 C8 C3 118.1(2)
C7 C8 C9 122.4(2)
C3 C8 C9 119.4(2)
C10 C9 C14 117.7(2)
C10 C9 C8 122.8(2)
C14 C9 C8 119.41(19)
C11 C10 C9 121.7(2)
C10 C11 C12 120.0(2)
C13 C12 C11 120.2(2)
C12 C13 C14 120.8(2)
C13 C14 C9 119.5(2)
C13 C14 C1 121.3(2)
C9 C14 C1 119.1(2)
N1 C15 C16 113.1(3)
N1 C15 C17 124.9(3)
C16 C15 C17 122.0(3)
N2 C16 C15 113.0(3)
N2 C16 C18 124.8(4)
C15 C16 C18 122.2(3)
C24 C19 C20 121.6(3)
C24 C19 N1 119.7(3)
C20 C19 N1 118.6(3)
C21 C20 C19 118.1(3)
C21 C20 C25 121.9(3)
C19 C20 C25 120.0(4)
C22 C21 C20 122.0(3)
C21 C22 C23 118.3(4)
C21 C22 C26 120.3(4)
C23 C22 C26 121.4(4)
C22 C23 C24 122.4(3)
C19 C24 C23 117.6(3)
C19 C24 C27 120.9(3)
C23 C24 C27 121.5(3)
C33 C28 C29 121.0(4)
C33 C28 N2 120.5(3)
C29 C28 N2 118.5(3)
C28 C29 C34A 131.3(5)
C28 C29 C30 116.7(4)
C34A C29 C30 111.6(4)
C28 C29 C34 110.5(4)
C30 C29 C34 132.2(4)
C31 C30 C29 123.2(3)
C32 C31 C30 117.9(4)
C32 C31 C35A 142.8(8)
C30 C31 C35A 94.6(8)
C32 C31 C35 117.5(4)
C30 C31 C35 124.6(4)
C31 C32 C33 121.2(4)
C28 C33 C32 119.8(3)
C28 C33 C36 120.6(3)
C32 C33 C36 119.6(3)

loop_
_geom_bond_atom_site_label_1
_geom_bond_atom_site_label_2
_geom_bond_distance
Ni1 O1 1.8274(17)
Ni1 O2 1.8279(19)
Ni1 N1 1.864(2)
Ni1 N2 1.875(2)
O1 C1 1.347(3)
O2 C2 1.347(3)
N1 C15 1.304(3)
N1 C19 1.439(4)
N2 C16 1.301(4)
N2 C28 1.453(4)
C1 C2 1.367(3)
C1 C14 1.429(3)
C2 C3 1.425(3)
C3 C4 1.415(3)
C3 C8 1.422(3)
C4 C5 1.367(5)
C5 C6 1.396(5)
C6 C7 1.376(4)
C7 C8 1.413(3)
C8 C9 1.456(3)
C9 C10 1.410(3)
C9 C14 1.421(3)
C10 C11 1.376(3)
C11 C12 1.399(4)
C12 C13 1.368(4)
C13 C14 1.416(3)
C15 C16 1.462(5)
C15 C17 1.490(4)
C16 C18 1.500(4)
C19 C24 1.389(4)
C19 C20 1.398(4)
C20 C21 1.396(5)
C20 C25 1.509(5)
C21 C22 1.376(6)
C22 C23 1.383(5)
C22 C26 1.506(5)
C23 C24 1.398(5)
C24 C27 1.501(5)
C28 C33 1.384(5)
C28 C29 1.395(5)
C29 C34A 1.400(8)
C29 C30 1.407(7)
C29 C34 1.671(9)
C30 C31 1.390(7)
C31 C32 1.362(5)
C31 C35A 1.431(18)
C31 C35 1.586(7)
C32 C33 1.404(5)
C33 C36 1.487(4)
